data_2215845
loop_
_publ_author_name
'Tomiyama, Etsuko'
'Tomono, Kazuaki'
'Miyamura, Kazuo'

_publ_section_title
;
 2,3-Diethylthiazolium
 bis(2-thioxo-1,3-dithiole-4,5-dithiolato)nickelate(III)
;
_journal_coeditor_code CI2476
_journal_issue 11
_journal_name_full 'Acta Crystallographica Section E'
_journal_page_first m2741
_journal_page_last m2741
_journal_paper_doi 10.1107/S1600536807049070
_journal_volume 63
_journal_year 2007
_chemical_formula_iupac '(C7 H12 N S) [Ni (C3 S5)2]'
_chemical_formula_moiety 'C7 H12 N S + ,  C6 Ni1 S10 -'
_chemical_formula_sum 'C13 H12 N Ni S11'
_chemical_formula_weight 593.61
_chemical_name_systematic
;
2,3-Diethylthiazolium bis(2-thioxo-1,3-dithiole-4,5-dithiolato)nickelate(III)
;
_space_group_IT_number 14
_symmetry_cell_setting monoclinic
_symmetry_space_group_name_Hall '-P 2ybc'
_symmetry_space_group_name_H-M 'P 1 21/c 1'
_atom_sites_solution_hydrogens geom
_atom_sites_solution_primary direct
_atom_sites_solution_secondary difmap
_cell_angle_alpha 90.00
_cell_angle_beta 93.344(2)
_cell_angle_gamma 90.00
_cell_formula_units_Z 4
_cell_length_a 8.2465(9)
_cell_length_b 10.4325(12)
_cell_length_c 25.382(3)
_cell_measurement_reflns_used 4004
_cell_measurement_temperature 300.0(10)
_cell_measurement_theta_max 27.44
_cell_measurement_theta_min 2.53
_cell_volume 2179.9(4)
_computing_cell_refinement 'SAINT (Bruker, 2001)'
_computing_data_collection 'SMART (Bruker, 2001)'
_computing_data_reduction 'SAINT (Bruker, 2001)'
_computing_molecular_graphics
;
ORTEPIII (Burnett & Johnson, 1996) and Mercury (Bruno <i>et al.</i>,
2002)
;
_computing_publication_material
;
SHELXL97 (Sheldrick, 1997) and KENX (Sakai, 2002)
;
_computing_structure_refinement 'SHELXL97 (Sheldrick, 1997)'
_computing_structure_solution 'SHELXS97 (Sheldrick, 1997)'
_diffrn_ambient_temperature 300.0(10)
_diffrn_detector_area_resol_mean 8.366
_diffrn_measured_fraction_theta_full 0.987
_diffrn_measured_fraction_theta_max 0.987
_diffrn_measurement_device 'Bruker SMART APEX CCD area-detector'
_diffrn_measurement_method \w
_diffrn_radiation_monochromator graphite
_diffrn_radiation_source 'fine-focus sealed tube'
_diffrn_radiation_type MoK\a
_diffrn_radiation_wavelength 0.71073
_diffrn_reflns_av_R_equivalents 0.0415
_diffrn_reflns_av_sigmaI/netI 0.0554
_diffrn_reflns_limit_h_max 10
_diffrn_reflns_limit_h_min -10
_diffrn_reflns_limit_k_max 13
_diffrn_reflns_limit_k_min -10
_diffrn_reflns_limit_l_max 32
_diffrn_reflns_limit_l_min -30
_diffrn_reflns_number 13052
_diffrn_reflns_theta_full 27.49
_diffrn_reflns_theta_max 27.49
_diffrn_reflns_theta_min 2.53
_diffrn_standards_decay_% 'no decay, variation 0.115'
_diffrn_standards_interval_time 330
_diffrn_standards_number 134
_exptl_absorpt_coefficient_mu 1.945
_exptl_absorpt_correction_T_max 0.93343
_exptl_absorpt_correction_T_min 0.71869
_exptl_absorpt_correction_type analytical
_exptl_absorpt_process_details '(XPREP; Bruker, 2002)'
_exptl_crystal_colour black
_exptl_crystal_density_diffrn 1.809
_exptl_crystal_density_method 'not measured'
_exptl_crystal_description plate
_exptl_crystal_F_000 1204
_exptl_crystal_size_max 0.29
_exptl_crystal_size_mid 0.08
_exptl_crystal_size_min 0.04
_refine_diff_density_max 0.664
_refine_diff_density_min -0.332
_refine_ls_extinction_method none
_refine_ls_goodness_of_fit_ref 1.037
_refine_ls_hydrogen_treatment constr
_refine_ls_matrix_type full
_refine_ls_number_parameters 237
_refine_ls_number_reflns 4945
_refine_ls_number_restraints 0
_refine_ls_restrained_S_all 1.037
_refine_ls_R_factor_all 0.0754
_refine_ls_R_factor_gt 0.0524
_refine_ls_shift/su_max 0.001
_refine_ls_shift/su_mean 0.000
_refine_ls_structure_factor_coef Fsqd
_refine_ls_weighting_details 'calc w = 1/[\s^2^(Fo^2^)+(0.0377P)^2^] where P=(Fo^2^+2Fc^2^)/3'
_refine_ls_weighting_scheme calc
_refine_ls_wR_factor_gt 0.0909
_refine_ls_wR_factor_ref 0.0987
_reflns_number_gt 3804
_reflns_number_total 4945
_reflns_threshold_expression I>2\s(I)
_cod_data_source_file ci2476.cif
_cod_data_source_block I
_cod_original_sg_symbol_H-M 'P 21/c'
_cod_database_code 2215845
_cod_database_fobs_code 2215845

loop_
_symmetry_equiv_pos_as_xyz
'x, y, z'
'-x, y+1/2, -z+1/2'
'-x, -y, -z'
'x, -y-1/2, z-1/2'

loop_
_atom_site_type_symbol
_atom_site_label
_atom_site_fract_x
_atom_site_fract_y
_atom_site_fract_z
_atom_site_U_iso_or_equiv
_atom_site_adp_type
_atom_site_calc_flag
_atom_site_refinement_flags
_atom_site_occupancy
C C1 0.3050(4) 1.0872(3) 0.07732(13) 0.0325(8) Uani d . 1
C C2 0.4172(4) 1.0131(3) 0.10446(13) 0.0332(8) Uani d . 1
C C3 0.3853(4) 1.2187(3) 0.16206(13) 0.0338(8) Uani d . 1
C C4 0.2354(4) 0.7049(3) -0.09246(13) 0.0327(8) Uani d . 1
C C5 0.3496(4) 0.6291(3) -0.06828(13) 0.0319(8) Uani d . 1
C C6 0.2647(5) 0.5114(3) -0.15609(13) 0.0378(9) Uani d . 1
C C7 0.2390(5) 0.7855(4) 0.20018(15) 0.0435(10) Uani d . 1
H H7 0.2759 0.8385 0.2278 0.052 Uiso calc R 1
C C8 0.2956(5) 0.6670(4) 0.19200(16) 0.0515(11) Uani d . 1
H H8 0.3775 0.6280 0.2130 0.062 Uiso calc R 1
C C9 0.0838(5) 0.7288(4) 0.12669(14) 0.0376(9) Uani d . 1
C C10 -0.0389(5) 0.7418(4) 0.08211(16) 0.0555(12) Uani d . 1
H H10A -0.0204 0.8220 0.0641 0.067 Uiso calc R 1
H H10B -0.1458 0.7463 0.0961 0.067 Uiso calc R 1
C C11 -0.0377(6) 0.6340(5) 0.04253(16) 0.0686(14) Uani d . 1
H H11A 0.0641 0.6337 0.0260 0.103 Uiso calc R 1
H H11B -0.1247 0.6459 0.0162 0.103 Uiso calc R 1
H H11C -0.0516 0.5537 0.0602 0.103 Uiso calc R 1
C C12 0.0392(5) 0.9453(4) 0.16475(16) 0.0515(11) Uani d . 1
H H12A 0.0016 0.9706 0.1294 0.062 Uiso calc R 1
H H12B 0.1177 1.0085 0.1780 0.062 Uiso calc R 1
C C13 -0.1011(6) 0.9437(5) 0.19919(19) 0.0725(15) Uani d . 1
H H13A -0.1839 0.8878 0.1842 0.109 Uiso calc R 1
H H13B -0.1440 1.0289 0.2018 0.109 Uiso calc R 1
H H13C -0.0657 0.9135 0.2337 0.109 Uiso calc R 1
N N1 0.1194(4) 0.8188(3) 0.16260(12) 0.0395(8) Uani d . 1
Ni Ni1 0.32928(6) 0.85483(4) 0.006835(16) 0.03197(13) Uani d . 1
S S1 0.21514(13) 1.03771(10) 0.01842(4) 0.0438(3) Uani d . 1
S S2 0.47494(12) 0.86763(9) 0.08067(4) 0.0407(2) Uani d . 1
S S3 0.25571(12) 1.23261(9) 0.10606(4) 0.0405(2) Uani d . 1
S S4 0.49365(12) 1.07699(10) 0.16431(4) 0.0424(3) Uani d . 1
S S5 0.40348(14) 1.32933(10) 0.20821(4) 0.0463(3) Uani d . 1
S S6 0.17662(13) 0.84662(10) -0.06525(4) 0.0442(3) Uani d . 1
S S7 0.44327(12) 0.67219(9) -0.00807(4) 0.0408(2) Uani d . 1
S S8 0.15232(13) 0.65050(10) -0.15321(4) 0.0437(3) Uani d . 1
S S9 0.39739(12) 0.48947(9) -0.10162(4) 0.0403(2) Uani d . 1
S S10 0.24644(15) 0.40762(11) -0.20523(4) 0.0520(3) Uani d . 1
S S11 0.19918(14) 0.59741(11) 0.13857(4) 0.0535(3) Uani d . 1

loop_
_atom_site_aniso_label
_atom_site_aniso_U_11
_atom_site_aniso_U_22
_atom_site_aniso_U_33
_atom_site_aniso_U_12
_atom_site_aniso_U_13
_atom_site_aniso_U_23
C1 0.035(2) 0.031(2) 0.0315(18) -0.0003(16) 0.0030(15) -0.0022(16)
C2 0.035(2) 0.031(2) 0.0331(18) -0.0029(16) 0.0014(16) -0.0028(15)
C3 0.036(2) 0.032(2) 0.0334(18) -0.0034(16) 0.0042(16) 0.0007(16)
C4 0.037(2) 0.032(2) 0.0291(18) 0.0011(16) 0.0033(15) -0.0049(15)
C5 0.034(2) 0.029(2) 0.0329(18) 0.0021(16) 0.0076(15) -0.0013(15)
C6 0.043(2) 0.037(2) 0.0344(19) -0.0029(17) 0.0071(17) -0.0014(16)
C7 0.044(2) 0.046(3) 0.039(2) -0.0008(19) -0.0076(18) 0.0038(19)
C8 0.047(3) 0.053(3) 0.053(2) 0.009(2) -0.009(2) 0.005(2)
C9 0.036(2) 0.039(2) 0.038(2) 0.0004(17) 0.0033(17) 0.0067(18)
C10 0.054(3) 0.061(3) 0.050(2) -0.004(2) -0.008(2) 0.009(2)
C11 0.064(3) 0.090(4) 0.051(3) -0.020(3) 0.001(2) 0.000(3)
C12 0.058(3) 0.038(2) 0.058(3) 0.011(2) 0.001(2) 0.009(2)
C13 0.050(3) 0.070(3) 0.098(4) 0.019(3) 0.018(3) -0.004(3)
N1 0.0415(19) 0.0363(19) 0.0412(18) 0.0051(15) 0.0081(15) 0.0076(15)
Ni1 0.0340(3) 0.0310(3) 0.0310(2) 0.0024(2) 0.00217(19) -0.0012(2)
S1 0.0507(6) 0.0384(6) 0.0405(5) 0.0122(5) -0.0129(5) -0.0072(4)
S2 0.0422(6) 0.0379(6) 0.0411(5) 0.0113(4) -0.0052(4) -0.0053(4)
S3 0.0471(6) 0.0326(5) 0.0409(5) 0.0068(4) -0.0058(4) -0.0041(4)
S4 0.0434(6) 0.0430(6) 0.0395(5) 0.0076(5) -0.0082(4) -0.0057(4)
S5 0.0612(7) 0.0387(6) 0.0386(5) -0.0020(5) 0.0001(5) -0.0068(4)
S6 0.0548(7) 0.0389(6) 0.0376(5) 0.0161(5) -0.0089(5) -0.0063(4)
S7 0.0455(6) 0.0402(6) 0.0357(5) 0.0125(5) -0.0052(4) -0.0050(4)
S8 0.0519(6) 0.0426(6) 0.0355(5) 0.0090(5) -0.0066(4) -0.0060(4)
S9 0.0472(6) 0.0369(6) 0.0367(5) 0.0092(4) 0.0027(4) -0.0044(4)
S10 0.0685(8) 0.0462(7) 0.0410(6) 0.0027(6) 0.0007(5) -0.0130(5)
S11 0.0514(7) 0.0457(7) 0.0629(7) 0.0097(5) -0.0004(5) -0.0047(5)

loop_
_atom_type_symbol
_atom_type_description
_atom_type_scat_dispersion_real
_atom_type_scat_dispersion_imag
_atom_type_scat_source
C C 0.0033 0.0016 'International Tables Vol C Tables 4.2.6.8 and 6.1.1.4'
H H 0.0000 0.0000 'International Tables Vol C Tables 4.2.6.8 and 6.1.1.4'
N N 0.0061 0.0033 'International Tables Vol C Tables 4.2.6.8 and 6.1.1.4'
S S 0.1246 0.1234 'International Tables Vol C Tables 4.2.6.8 and 6.1.1.4'
Ni Ni 0.3393 1.1124 'International Tables Vol C Tables 4.2.6.8 and 6.1.1.4'

loop_
_exptl_crystal_face_index_h
_exptl_crystal_face_index_k
_exptl_crystal_face_index_l
_exptl_crystal_face_perp_dist
0.00 5.00 -4.00 0.0070
0.00 -5.00 4.00 0.0310
0.00 0.00 -1.00 0.0330
0.00 0.00 1.00 0.0390
8.00 -1.00 -7.00 0.1370
-8.00 1.00 7.00 0.1490

loop_
_geom_angle_atom_site_label_1
_geom_angle_atom_site_label_2
_geom_angle_atom_site_label_3
_geom_angle
_geom_angle_publ_flag
C2 C1 S1 121.2(3) ?
C2 C1 S3 116.8(3) ?
S1 C1 S3 122.0(2) ?
C1 C2 S2 121.3(3) ?
C1 C2 S4 115.1(3) ?
S2 C2 S4 123.6(2) ?
S5 C3 S4 123.5(2) ?
S5 C3 S3 123.5(2) ?
S4 C3 S3 113.07(19) ?
C5 C4 S6 121.9(3) ?
C5 C4 S8 116.0(3) ?
S6 C4 S8 122.1(2) ?
C4 C5 S7 120.9(3) ?
C4 C5 S9 116.2(3) ?
S7 C5 S9 123.0(2) ?
S10 C6 S8 123.9(2) ?
S10 C6 S9 122.9(2) ?
S8 C6 S9 113.2(2) ?
C8 C7 N1 111.5(4) ?
C8 C7 H7 124.2 ?
N1 C7 H7 124.2 ?
C7 C8 S11 111.5(3) ?
C7 C8 H8 124.2 ?
S11 C8 H8 124.2 ?
N1 C9 C10 125.0(3) ?
N1 C9 S11 110.6(3) ?
C10 C9 S11 124.4(3) ?
C9 C10 C11 114.2(4) ?
C9 C10 H10A 108.7 ?
C11 C10 H10A 108.7 ?
C9 C10 H10B 108.7 ?
C11 C10 H10B 108.7 ?
H10A C10 H10B 107.6 ?
C10 C11 H11A 109.5 ?
C10 C11 H11B 109.5 ?
H11A C11 H11B 109.5 ?
C10 C11 H11C 109.5 ?
H11A C11 H11C 109.5 ?
H11B C11 H11C 109.5 ?
N1 C12 C13 112.1(3) ?
N1 C12 H12A 109.2 ?
C13 C12 H12A 109.2 ?
N1 C12 H12B 109.2 ?
C13 C12 H12B 109.2 ?
H12A C12 H12B 107.9 ?
C12 C13 H13A 109.5 ?
C12 C13 H13B 109.5 ?
H13A C13 H13B 109.5 ?
C12 C13 H13C 109.5 ?
H13A C13 H13C 109.5 ?
H13B C13 H13C 109.5 ?
C9 N1 C7 114.7(3) ?
C9 N1 C12 125.0(3) ?
C7 N1 C12 120.2(3) ?
S1 Ni1 S6 85.02(4) yes
S1 Ni1 S7 177.79(4) yes
S6 Ni1 S7 93.13(4) yes
S1 Ni1 S2 92.97(4) yes
S6 Ni1 S2 177.66(4) yes
S7 Ni1 S2 88.91(4) yes
C1 S1 Ni1 102.48(13) ?
C2 S2 Ni1 101.99(12) ?
C3 S3 C1 97.05(16) ?
C3 S4 C2 97.96(17) ?
C4 S6 Ni1 102.17(12) ?
C5 S7 Ni1 101.91(12) ?
C6 S8 C4 97.29(17) ?
C6 S9 C5 97.32(17) ?
C9 S11 C8 91.6(2) ?

loop_
_geom_bond_atom_site_label_1
_geom_bond_atom_site_label_2
_geom_bond_distance
_geom_bond_publ_flag
C1 C2 1.361(5) ?
C1 S1 1.709(3) yes
C1 S3 1.742(4) yes
C2 S2 1.711(4) yes
C2 S4 1.743(3) yes
C3 S5 1.645(3) yes
C3 S4 1.727(4) yes
C3 S3 1.734(4) yes
C4 C5 1.349(5) ?
C4 S6 1.714(4) yes
C4 S8 1.745(3) yes
C5 S7 1.731(4) yes
C5 S9 1.742(3) yes
C6 S10 1.652(4) yes
C6 S8 1.726(4) yes
C6 S9 1.728(4) yes
C7 C8 1.342(5) ?
C7 N1 1.376(5) ?
C7 H7 0.93 ?
C8 S11 1.695(4) ?
C8 H8 0.93 ?
C9 N1 1.329(5) ?
C9 C10 1.480(5) ?
C9 S11 1.686(4) ?
C10 C11 1.509(6) ?
C10 H10A 0.97 ?
C10 H10B 0.97 ?
C11 H11A 0.96 ?
C11 H11B 0.96 ?
C11 H11C 0.96 ?
C12 N1 1.478(5) ?
C12 C13 1.490(5) ?
C12 H12A 0.97 ?
C12 H12B 0.97 ?
C13 H13A 0.96 ?
C13 H13B 0.96 ?
C13 H13C 0.96 ?
Ni1 S1 2.1551(11) yes
Ni1 S6 2.1613(10) yes
Ni1 S7 2.1677(11) yes
Ni1 S2 2.1703(10) yes

loop_
_geom_contact_atom_site_label_1
_geom_contact_atom_site_label_2
_geom_contact_distance
_geom_contact_site_symmetry_2
_geom_contact_publ_flag
S5 S10 3.5981(15) 4_576 yes
S5 S11 3.6657(15) 1_565 yes
S7 S9 3.4489(13) 3_665 yes
S9 S11 3.6240(15) 3_665 yes

loop_
_geom_hbond_atom_site_label_D
_geom_hbond_atom_site_label_H
_geom_hbond_atom_site_label_A
_geom_hbond_site_symmetry_A
_geom_hbond_distance_DH
_geom_hbond_distance_HA
_geom_hbond_distance_DA
_geom_hbond_angle_DHA
C12 H12A S6 3_575 0.97 2.86 3.706(4) 147

loop_
_geom_torsion_atom_site_label_1
_geom_torsion_atom_site_label_2
_geom_torsion_atom_site_label_3
_geom_torsion_atom_site_label_4
_geom_torsion
S1 C1 C2 S2 0.6(5)
S3 C1 C2 S2 179.53(19)
S1 C1 C2 S4 -178.88(19)
S3 C1 C2 S4 0.0(4)
S6 C4 C5 S7 -0.1(5)
S8 C4 C5 S7 179.48(19)
S6 C4 C5 S9 -179.16(19)
S8 C4 C5 S9 0.4(4)
N1 C7 C8 S11 -0.7(4)
N1 C9 C10 C11 171.1(4)
S11 C9 C10 C11 -8.3(5)
C10 C9 N1 C7 -179.4(4)
S11 C9 N1 C7 0.1(4)
C10 C9 N1 C12 1.7(6)
S11 C9 N1 C12 -178.7(3)
C8 C7 N1 C9 0.4(5)
C8 C7 N1 C12 179.3(3)
C13 C12 N1 C9 92.3(5)
C13 C12 N1 C7 -86.5(5)
C2 C1 S1 Ni1 -0.9(3)
S3 C1 S1 Ni1 -179.79(18)
S6 Ni1 S1 C1 179.54(13)
S2 Ni1 S1 C1 0.74(13)
C1 C2 S2 Ni1 0.1(3)
S4 C2 S2 Ni1 179.52(19)
S1 Ni1 S2 C2 -0.50(13)
S7 Ni1 S2 C2 178.34(13)
S5 C3 S3 C1 179.0(2)
S4 C3 S3 C1 -0.9(2)
C2 C1 S3 C3 0.5(3)
S1 C1 S3 C3 179.5(2)
S5 C3 S4 C2 -178.9(2)
S3 C3 S4 C2 1.0(2)
C1 C2 S4 C3 -0.6(3)
S2 C2 S4 C3 179.9(2)
C5 C4 S6 Ni1 0.9(3)
S8 C4 S6 Ni1 -178.68(19)
S1 Ni1 S6 C4 177.78(13)
S7 Ni1 S6 C4 -1.03(13)
C4 C5 S7 Ni1 -0.7(3)
S9 C5 S7 Ni1 178.25(18)
S6 Ni1 S7 C5 0.97(13)
S2 Ni1 S7 C5 179.83(12)
S10 C6 S8 C4 179.5(2)
S9 C6 S8 C4 0.5(2)
C5 C4 S8 C6 -0.5(3)
S6 C4 S8 C6 179.1(2)
S10 C6 S9 C5 -179.3(2)
S8 C6 S9 C5 -0.3(2)
C4 C5 S9 C6 -0.1(3)
S7 C5 S9 C6 -179.1(2)
N1 C9 S11 C8 -0.4(3)
C10 C9 S11 C8 179.1(4)
C7 C8 S11 C9 0.7(3)
